data_4311205
loop_
_publ_author_name
'Guibin Ma'
'Mikael Kritikos'
'Mikhail Maliarik'
'Julius Glaser'

_publ_contact_author
; Mikael Kritikos
  Structural Chemistry
  Arrhenius Laboratory
  Stockholm University
  10691 Stockholm
  Sweden
;
_publ_contact_author_email mkr@struc.su.se
_publ_contact_author_fax 46(8)163118
_publ_contact_author_phone 46(8)161440
_publ_section_title
;
 Modification of Binuclear Pt-Tl Bonded Complexes by Attaching Bipyridine
 Ligands to the Thallium Site
;
_journal_name_full 'Inorganic Chemistry'
_journal_page_first 4328
_journal_page_last 4340
_journal_paper_doi 10.1021/ic034571e
_journal_volume 43
_journal_year 2004
_chemical_formula_sum 'C36 H42 Cl3 N6 O15 S3 Tl'
_chemical_formula_weight 1205.69
_space_group_IT_number 14
_symmetry_cell_setting monoclinic
_symmetry_space_group_name_Hall '-P 2ybc'
_symmetry_space_group_name_H-M 'P 1 21/c 1'
_atom_sites_solution_hydrogens geom
_atom_sites_solution_primary direct
_atom_sites_solution_secondary difmap
_audit_creation_method SHELXL-97
_cell_angle_alpha 90.00
_cell_angle_beta 90.076(15)
_cell_angle_gamma 90.00
_cell_formula_units_Z 4
_cell_length_a 10.9234(14)
_cell_length_b 36.522(4)
_cell_length_c 12.0265(14)
_cell_measurement_reflns_used 5000
_cell_measurement_temperature 243(1)
_cell_measurement_theta_max 24
_cell_measurement_theta_min 1.6
_cell_volume 4797.9(10)
_computing_cell_refinement 'STADI4 (STOE, 1996)'
_computing_data_collection 'STADI4 (STOE, 1996)'
_computing_data_reduction 'X-RED  (STOE, 1996)'
_computing_molecular_graphics 'DIAMOND (Brandenburg, 1999) and PLATON99  (Spek, 2000)'
_computing_structure_refinement 'SHELXL-93 (Sheldrick, 1993)'
_computing_structure_solution 'SHELXS-86 (Sheldrick, 1990)'
_diffrn_ambient_temperature 293(2)
_diffrn_detector_area_resol_mean 6.67
_diffrn_measured_fraction_theta_full 0.957
_diffrn_measured_fraction_theta_max 0.957
_diffrn_measurement_device_type 'STOE IPDS'
_diffrn_measurement_method 'phi oscillation'
_diffrn_radiation_monochromator graphite
_diffrn_radiation_source 'fine-focus sealed tube'
_diffrn_radiation_type MoK\a
_diffrn_radiation_wavelength 0.71073
_diffrn_reflns_av_R_equivalents 0.0447
_diffrn_reflns_av_sigmaI/netI 0.0293
_diffrn_reflns_limit_h_max 12
_diffrn_reflns_limit_h_min -12
_diffrn_reflns_limit_k_max 41
_diffrn_reflns_limit_k_min -41
_diffrn_reflns_limit_l_max 13
_diffrn_reflns_limit_l_min -13
_diffrn_reflns_number 29016
_diffrn_reflns_theta_full 24.02
_diffrn_reflns_theta_max 24.02
_diffrn_reflns_theta_min 1.78
_exptl_absorpt_coefficient_mu 3.733
_exptl_absorpt_correction_T_max 0.662
_exptl_absorpt_correction_T_min 0.502
_exptl_absorpt_correction_type numerical
_exptl_absorpt_process_details
;The crystal shape and size were optimized
using equivalent reflections with the program X-Shape.
Absorption  correction was made with the program X-Red
;
_exptl_crystal_colour colorless
_exptl_crystal_density_diffrn 1.624
_exptl_crystal_density_method 'not measured'
_exptl_crystal_description 'irregular block'
_exptl_crystal_F_000 2335
_exptl_crystal_size_max 0.12
_exptl_crystal_size_mid 0.08
_exptl_crystal_size_min 0.04
_refine_diff_density_max 1.107
_refine_diff_density_min -2.064
_refine_diff_density_rms 0.293
_refine_ls_extinction_method none
_refine_ls_goodness_of_fit_ref 1.156
_refine_ls_hydrogen_treatment mixed
_refine_ls_matrix_type full
_refine_ls_number_parameters 571
_refine_ls_number_reflns 7230
_refine_ls_number_restraints 3
_refine_ls_restrained_S_all 1.157
_refine_ls_R_factor_all 0.0583
_refine_ls_R_factor_gt 0.0447
_refine_ls_shift/su_max 0.001
_refine_ls_shift/su_mean 0.000
_refine_ls_structure_factor_coef Fsqd
_refine_ls_weighting_details 'calc w=1/[\s^2^(Fo^2^)+(0.0977P)^2^+3.0719P] where P=(Fo^2^+2Fc^2^)/3'
_refine_ls_weighting_scheme calc
_refine_ls_wR_factor_gt 0.1264
_refine_ls_wR_factor_ref 0.1447
_reflns_number_gt 5976
_reflns_number_total 7230
_reflns_threshold_expression >2sigma(I)
_cod_data_source_file ic034571esi20040408_033706_2.cif
_cod_data_source_block complex1
_cod_depositor_comments
;
The following automatic conversions were performed:
'_exptl_absorpt_correction_type' value 'Numerical' changed to 'numerical'
according to '/home/saulius/struct/CIF-dictionaries/cif_core.dic'
dictionary named 'cif_core.dic' version 2.4.1 from 2010-06-29.

Automatic conversion script
Id: cif_fix_enum 1527 2010-12-29 10:47:43Z saulius 

The following automatic conversions were performed:

data name '_atom_site_symetry_multiplicity' was replaced with
'_atom_site_symmetry_multiplicity' as specified in the replacement
file 'data/replacement-values/replacement_tags.lst'.

Automatic conversion script
Id: cif_correct_tags 9268 2022-04-12 08:56:07Z antanas 
;
_cod_original_cell_volume 4797.9(9)
_cod_database_code 4311205

loop_
_symmetry_equiv_pos_as_xyz
'x, y, z'
'-x, y+1/2, -z+1/2'
'-x, -y, -z'
'x, -y-1/2, z-1/2'

loop_
_atom_site_label
_atom_site_type_symbol
_atom_site_fract_x
_atom_site_fract_y
_atom_site_fract_z
_atom_site_U_iso_or_equiv
_atom_site_adp_type
_atom_site_occupancy
_atom_site_symmetry_multiplicity
_atom_site_calc_flag
_atom_site_refinement_flags
_atom_site_disorder_assembly
_atom_site_disorder_group
Tl1 Tl 0.24999(2) 0.116299(6) 0.837265(19) 0.03525(14) Uani 1 1 d . . .
Cl1 Cl -0.24984(17) 0.28228(5) 0.84405(14) 0.0486(4) Uani 1 1 d . . .
Cl2 Cl -0.2498(2) 0.08877(8) 0.9845(3) 0.0832(7) Uani 1 1 d . . .
Cl3 Cl 0.2497(3) 0.08758(8) 0.3667(2) 0.0759(7) Uani 1 1 d . . .
S1 S 0.2501(5) 0.03362(6) 0.9870(2) 0.1334(18) Uani 1 1 d . . .
S2 S -0.2503(9) 0.08990(10) 0.4474(4) 0.183(3) Uani 1 1 d . . .
S3 S 0.2995(10) 0.2542(2) 0.8120(8) 0.106(4) Uiso 0.458(17) 1 d PD . .
S3A S 0.2031(10) 0.2542(2) 0.8149(7) 0.122(4) Uiso 0.542(17) 1 d P B .
O1 O 0.2506(8) 0.07520(15) 0.9873(5) 0.082(2) Uani 1 1 d . . .
O2 O -0.2504(11) 0.05104(19) 0.4871(6) 0.118(3) Uani 1 1 d . . .
O3 O 0.2492(8) 0.2181(3) 0.8579(8) 0.112(3) Uiso 1 1 d . B .
O4 O -0.2497(6) 0.26296(17) 0.7411(5) 0.0671(16) Uani 1 1 d . . .
O5 O -0.2499(8) 0.25790(18) 0.9377(6) 0.0816(19) Uani 1 1 d . . .
O6 O -0.1461(12) 0.3039(4) 0.8493(8) 0.172(6) Uani 1 1 d . . .
O7 O -0.3536(12) 0.3047(4) 0.8498(7) 0.167(6) Uani 1 1 d . . .
O8 O -0.252(3) 0.1171(4) 1.0571(17) 0.270(12) Uani 1 1 d . . .
O9 O -0.2496(13) 0.1056(5) 0.8755(13) 0.191(7) Uani 1 1 d . . .
O10 O -0.3536(14) 0.0704(5) 0.9972(16) 0.227(8) Uani 1 1 d . . .
O11 O -0.1463(13) 0.0697(5) 0.9948(16) 0.222(8) Uani 1 1 d . . .
O12 O 0.306(3) 0.0816(7) 0.470(2) 0.166(10) Uiso 0.57(2) 1 d P A 1
O13 O 0.248(3) 0.1286(10) 0.356(2) 0.188(13) Uiso 0.57(2) 1 d P A 1
O14 O 0.320(3) 0.0790(9) 0.283(3) 0.202(13) Uiso 0.57(2) 1 d P A 1
O15 O 0.118(5) 0.0871(15) 0.398(5) 0.31(2) Uiso 0.57(2) 1 d P A 1
O12A O 0.206(3) 0.0819(7) 0.472(2) 0.117(9) Uiso 0.43(2) 1 d P A 2
O14A O 0.247(3) 0.0473(10) 0.340(2) 0.153(14) Uiso 0.43(2) 1 d P A 2
O13A O 0.187(4) 0.0822(10) 0.275(3) 0.177(15) Uiso 0.43(2) 1 d P A 2
O15A O 0.372(5) 0.1068(14) 0.399(4) 0.22(2) Uiso 0.43(2) 1 d P A 2
N1 N 0.3941(7) 0.15100(19) 0.7322(6) 0.0562(17) Uani 1 1 d . . .
N2 N 0.3966(5) 0.14345(18) 0.9556(5) 0.0496(15) Uani 1 1 d . . .
N3 N 0.1049(7) 0.1509(2) 0.7320(6) 0.0573(17) Uani 1 1 d . . .
N4 N 0.1025(6) 0.14348(19) 0.9552(5) 0.0523(16) Uani 1 1 d . . .
N5 N 0.1267(6) 0.07019(18) 0.7536(5) 0.0503(16) Uani 1 1 d . . .
N6 N 0.3728(6) 0.07031(18) 0.7544(5) 0.0503(15) Uani 1 1 d . . .
C1 C 0.4038(10) 0.1492(3) 0.6204(8) 0.077(3) Uani 1 1 d . . .
H1 H 0.3549 0.1329 0.5809 0.093 Uiso 1 1 calc R . .
C2 C 0.4868(14) 0.1717(4) 0.5629(11) 0.110(5) Uani 1 1 d . . .
H2 H 0.4910 0.1710 0.4857 0.132 Uiso 1 1 calc R . .
C3 C 0.5615(15) 0.1947(4) 0.6219(13) 0.114(5) Uani 1 1 d . . .
H3 H 0.6165 0.2099 0.5851 0.137 Uiso 1 1 calc R . .
C4 C 0.5546(12) 0.1951(4) 0.7344(12) 0.102(4) Uani 1 1 d . . .
H4 H 0.6060 0.2104 0.7751 0.122 Uiso 1 1 calc R . .
C5 C 0.4707(8) 0.1726(3) 0.7896(8) 0.063(2) Uani 1 1 d . . .
C6 C 0.4676(7) 0.1694(3) 0.9118(8) 0.061(2) Uani 1 1 d . . .
C7 C 0.5407(10) 0.1909(4) 0.9813(11) 0.094(4) Uani 1 1 d . . .
H7 H 0.5886 0.2094 0.9507 0.112 Uiso 1 1 calc R . .
C8 C 0.5429(11) 0.1853(5) 1.0922(12) 0.112(5) Uani 1 1 d . . .
H8 H 0.5909 0.1999 1.1383 0.135 Uiso 1 1 calc R . .
C9 C 0.4724(11) 0.1575(4) 1.1354(10) 0.094(4) Uani 1 1 d . . .
H9 H 0.4740 0.1526 1.2113 0.113 Uiso 1 1 calc R . .
C10 C 0.3999(9) 0.1370(3) 1.0664(8) 0.069(2) Uani 1 1 d . . .
H10 H 0.3521 0.1184 1.0961 0.083 Uiso 1 1 calc R . .
C11 C 0.0984(9) 0.1372(3) 1.0655(7) 0.067(2) Uani 1 1 d . . .
H11 H 0.1450 0.1184 1.0960 0.080 Uiso 1 1 calc R . .
C12 C 0.0257(12) 0.1585(4) 1.1340(9) 0.097(4) Uani 1 1 d . . .
H12 H 0.0251 0.1540 1.2101 0.117 Uiso 1 1 calc R . .
C13 C -0.0442(12) 0.1856(5) 1.0923(12) 0.110(5) Uani 1 1 d . . .
H13 H -0.0929 0.1999 1.1384 0.132 Uiso 1 1 calc R . .
C14 C -0.0413(10) 0.1913(4) 0.9802(11) 0.097(4) Uani 1 1 d . . .
H14 H -0.0878 0.2100 0.9490 0.116 Uiso 1 1 calc R . .
C15 C 0.0316(7) 0.1692(3) 0.9119(8) 0.061(2) Uani 1 1 d . . .
C16 C 0.0289(8) 0.1730(3) 0.7893(8) 0.062(2) Uani 1 1 d . . .
C17 C -0.0543(12) 0.1947(4) 0.7335(14) 0.102(4) Uani 1 1 d . . .
H17 H -0.1076 0.2094 0.7738 0.122 Uiso 1 1 calc R . .
C18 C -0.0598(15) 0.1948(4) 0.6200(14) 0.119(5) Uani 1 1 d . . .
H18 H -0.1129 0.2105 0.5826 0.143 Uiso 1 1 calc R . .
C19 C 0.0147(14) 0.1714(4) 0.5628(11) 0.107(4) Uani 1 1 d . . .
H19 H 0.0111 0.1703 0.4857 0.128 Uiso 1 1 calc R . .
C20 C 0.0959(11) 0.1493(3) 0.6212(8) 0.082(3) Uani 1 1 d . . .
H20 H 0.1453 0.1330 0.5823 0.098 Uiso 1 1 calc R . .
C21 C 0.0046(10) 0.0715(4) 0.7580(9) 0.082(3) Uani 1 1 d . . .
H21 H -0.0327 0.0906 0.7960 0.099 Uiso 1 1 calc R . .
C22 C -0.0667(12) 0.0457(5) 0.7086(12) 0.128(7) Uani 1 1 d . . .
H22 H -0.1516 0.0471 0.7128 0.154 Uiso 1 1 calc R . .
C23 C -0.0100(14) 0.0172(5) 0.6512(11) 0.130(7) Uani 1 1 d . . .
H23 H -0.0569 -0.0010 0.6175 0.156 Uiso 1 1 calc R . .
C24 C 0.1134(12) 0.0160(3) 0.6448(8) 0.088(4) Uani 1 1 d . . .
H24 H 0.1528 -0.0026 0.6060 0.105 Uiso 1 1 calc R . .
C25 C 0.1803(8) 0.0435(2) 0.6984(6) 0.0521(19) Uani 1 1 d . . .
C26 C 0.3196(8) 0.0435(2) 0.6986(6) 0.0513(19) Uani 1 1 d . . .
C27 C 0.3864(12) 0.0160(3) 0.6448(8) 0.086(3) Uani 1 1 d . . .
H27 H 0.3474 -0.0026 0.6056 0.103 Uiso 1 1 calc R . .
C28 C 0.5114(14) 0.0176(5) 0.6519(12) 0.128(7) Uani 1 1 d . . .
H28 H 0.5592 -0.0001 0.6174 0.154 Uiso 1 1 calc R . .
C29 C 0.5655(12) 0.0453(5) 0.7094(12) 0.124(6) Uani 1 1 d . . .
H29 H 0.6503 0.0465 0.7146 0.149 Uiso 1 1 calc R . .
C30 C 0.4951(9) 0.0715(3) 0.7597(9) 0.082(3) Uani 1 1 d . . .
H30 H 0.5329 0.0904 0.7984 0.098 Uiso 1 1 calc R . .
C31 C 0.1283(14) 0.0219(4) 1.0787(14) 0.134(6) Uani 1 1 d . . .
H31A H 0.0513 0.0267 1.0430 0.202 Uiso 1 1 calc R . .
H31B H 0.1344 0.0363 1.1453 0.202 Uiso 1 1 calc R . .
H31C H 0.1336 -0.0036 1.0974 0.202 Uiso 1 1 calc R . .
C32 C 0.3704(15) 0.0217(4) 1.0785(14) 0.137(7) Uani 1 1 d . . .
H32A H 0.4475 0.0262 1.0428 0.205 Uiso 1 1 calc R . .
H32B H 0.3641 -0.0037 1.0975 0.205 Uiso 1 1 calc R . .
H32C H 0.3648 0.0363 1.1447 0.205 Uiso 1 1 calc R . .
C33 C -0.363(3) 0.0942(8) 0.351(2) 0.219(12) Uani 1 1 d . . .
H33A H -0.4415 0.0931 0.3874 0.328 Uiso 1 1 calc R . .
H33B H -0.3572 0.0746 0.2982 0.328 Uiso 1 1 calc R . .
H33C H -0.3552 0.1172 0.3136 0.328 Uiso 1 1 calc R . .
C34 C -0.143(3) 0.0950(8) 0.351(2) 0.222(12) Uani 1 1 d . . .
H34A H -0.0640 0.0945 0.3853 0.333 Uiso 1 1 calc R . .
H34B H -0.1546 0.1180 0.3138 0.333 Uiso 1 1 calc R . .
H34C H -0.1494 0.0755 0.2978 0.333 Uiso 1 1 calc R . .
C35 C 0.238(3) 0.2949(7) 0.853(2) 0.179(16) Uiso 0.62(3) 1 d PD B 1
H35A H 0.3025 0.3121 0.8670 0.268 Uiso 0.62(3) 1 calc PR B 1
H35B H 0.1907 0.2914 0.9189 0.268 Uiso 0.62(3) 1 calc PR B 1
H35C H 0.1860 0.3042 0.7946 0.268 Uiso 0.62(3) 1 calc PR B 1
C35A C 0.269(3) 0.2531(8) 0.879(3) 0.087(10) Uiso 0.38(3) 1 d P B 2
H35D H 0.2290 0.2513 0.9494 0.131 Uiso 0.38(3) 1 calc PR B 2
H35E H 0.3183 0.2749 0.8769 0.131 Uiso 0.38(3) 1 calc PR B 2
H35F H 0.3207 0.2321 0.8680 0.131 Uiso 0.38(3) 1 calc PR B 2
C36 C 0.251(2) 0.2562(8) 0.6736(14) 0.081(10) Uani 0.38(3) 1 d PD B .
H36A H 0.3209 0.2572 0.6256 0.121 Uiso 0.38(3) 1 calc PR . .
H36B H 0.2017 0.2777 0.6628 0.121 Uiso 0.38(3) 1 calc PR . .
H36C H 0.2033 0.2348 0.6565 0.121 Uiso 0.38(3) 1 calc PR . .

loop_
_atom_site_aniso_label
_atom_site_aniso_U_11
_atom_site_aniso_U_22
_atom_site_aniso_U_33
_atom_site_aniso_U_23
_atom_site_aniso_U_13
_atom_site_aniso_U_12
Tl1 0.04309(19) 0.03414(19) 0.0285(2) -0.00029(9) 0.00194(12) -0.00005(10)
Cl1 0.0648(11) 0.0428(9) 0.0380(10) -0.0004(7) 0.0029(9) -0.0004(8)
Cl2 0.0676(14) 0.0872(16) 0.095(2) -0.0316(15) 0.0014(13) 0.0002(13)
Cl3 0.0979(18) 0.0938(17) 0.0362(11) -0.0079(11) 0.0021(12) 0.0001(14)
S1 0.328(6) 0.0359(11) 0.0364(13) 0.0039(10) 0.002(2) 0.000(2)
S2 0.376(9) 0.0565(18) 0.115(3) -0.0207(19) 0.011(5) 0.000(3)
O1 0.170(7) 0.042(3) 0.034(3) 0.008(2) 0.001(4) -0.005(4)
O2 0.237(11) 0.057(4) 0.058(4) -0.010(3) 0.006(6) -0.008(6)
O4 0.081(4) 0.064(4) 0.056(4) -0.015(3) 0.004(3) 0.000(3)
O5 0.115(6) 0.064(4) 0.065(4) 0.023(3) 0.005(4) 0.002(4)
O6 0.209(12) 0.238(13) 0.068(6) -0.008(7) -0.007(6) -0.169(11)
O7 0.201(11) 0.232(13) 0.069(6) 0.003(6) 0.018(6) 0.157(11)
O8 0.43(3) 0.188(17) 0.191(17) -0.112(13) 0.018(19) -0.010(17)
O9 0.121(10) 0.33(2) 0.125(10) 0.047(12) 0.005(8) 0.006(11)
O10 0.146(11) 0.28(2) 0.258(19) 0.076(15) -0.015(11) -0.108(13)
O11 0.138(11) 0.268(19) 0.259(19) 0.090(15) 0.031(11) 0.095(12)
N1 0.065(4) 0.058(4) 0.046(4) -0.008(3) 0.012(3) -0.016(3)
N2 0.040(3) 0.066(4) 0.042(4) -0.007(3) -0.003(3) -0.001(3)
N3 0.066(4) 0.064(4) 0.042(4) -0.002(3) -0.011(3) 0.016(3)
N4 0.045(3) 0.066(4) 0.046(4) -0.010(3) 0.007(3) 0.002(3)
N5 0.053(4) 0.050(4) 0.047(4) -0.007(3) 0.012(3) -0.020(3)
N6 0.054(4) 0.058(4) 0.039(4) -0.008(3) -0.007(3) 0.016(3)
C1 0.094(7) 0.088(7) 0.049(5) 0.003(5) 0.020(5) -0.026(6)
C2 0.132(11) 0.125(11) 0.072(8) 0.012(7) 0.055(8) -0.028(9)
C3 0.123(11) 0.114(10) 0.106(11) 0.004(8) 0.053(9) -0.048(9)
C4 0.086(8) 0.118(10) 0.102(10) -0.015(7) 0.038(7) -0.048(7)
C5 0.057(5) 0.069(6) 0.062(6) -0.007(4) 0.018(4) -0.012(4)
C6 0.045(4) 0.074(6) 0.063(6) -0.019(4) 0.004(4) -0.010(4)
C7 0.064(6) 0.131(11) 0.086(9) -0.028(7) -0.004(6) -0.043(6)
C8 0.073(7) 0.173(15) 0.090(10) -0.044(9) -0.022(7) -0.033(8)
C9 0.087(8) 0.139(11) 0.056(7) -0.019(7) -0.023(6) 0.008(8)
C10 0.062(5) 0.098(7) 0.046(5) -0.003(5) -0.010(4) -0.003(5)
C11 0.064(5) 0.093(7) 0.043(5) -0.002(4) 0.015(4) -0.002(5)
C12 0.089(8) 0.151(12) 0.052(6) -0.020(7) 0.033(6) -0.015(8)
C13 0.078(8) 0.154(13) 0.096(10) -0.038(9) 0.023(7) 0.037(8)
C14 0.066(6) 0.127(11) 0.096(9) -0.033(7) 0.004(6) 0.039(7)
C15 0.043(4) 0.077(6) 0.062(6) -0.017(4) -0.003(4) 0.015(4)
C16 0.053(5) 0.065(5) 0.067(6) -0.009(4) -0.009(4) 0.017(4)
C17 0.082(8) 0.109(10) 0.114(11) -0.009(8) -0.032(7) 0.044(7)
C18 0.134(12) 0.119(11) 0.106(12) 0.003(9) -0.063(10) 0.047(9)
C19 0.130(11) 0.117(10) 0.074(8) 0.013(7) -0.046(8) 0.031(9)
C20 0.104(8) 0.089(7) 0.052(6) 0.000(5) -0.010(5) 0.031(6)
C21 0.066(6) 0.107(8) 0.075(7) -0.025(6) 0.026(5) -0.033(6)
C22 0.083(8) 0.190(16) 0.112(10) -0.064(11) 0.041(8) -0.084(10)
C23 0.122(11) 0.172(15) 0.096(9) -0.056(9) 0.036(8) -0.106(11)
C24 0.127(10) 0.082(7) 0.054(6) -0.028(5) 0.027(6) -0.047(7)
C25 0.082(5) 0.042(4) 0.032(4) -0.002(3) 0.010(4) -0.016(4)
C26 0.082(5) 0.039(4) 0.032(4) 0.000(3) -0.006(4) 0.015(4)
C27 0.129(10) 0.079(7) 0.048(6) -0.020(5) -0.021(6) 0.035(6)
C28 0.125(11) 0.177(15) 0.084(9) -0.051(9) -0.040(8) 0.104(11)
C29 0.086(8) 0.178(15) 0.109(11) -0.060(10) -0.037(7) 0.078(9)
C30 0.057(5) 0.100(8) 0.089(8) -0.028(6) -0.020(5) 0.031(5)
C31 0.135(12) 0.085(9) 0.183(16) 0.059(9) -0.055(11) -0.044(8)
C32 0.157(14) 0.082(9) 0.171(15) 0.048(9) 0.069(12) 0.037(9)
C33 0.25(3) 0.19(3) 0.22(3) 0.06(2) -0.01(2) -0.02(2)
C34 0.24(3) 0.21(3) 0.22(3) 0.05(2) -0.01(2) -0.01(2)
C36 0.084(19) 0.084(19) 0.07(2) -0.016(13) 0.016(15) -0.019(14)

loop_
_atom_type_symbol
_atom_type_description
_atom_type_scat_dispersion_real
_atom_type_scat_dispersion_imag
_atom_type_scat_source
Tl Tl -2.8358 9.6688 'International Tables Vol C Tables 4.2.6.8 and 6.1.1.4'
Cl Cl 0.1484 0.1585 'International Tables Vol C Tables 4.2.6.8 and 6.1.1.4'
S S 0.1246 0.1234 'International Tables Vol C Tables 4.2.6.8 and 6.1.1.4'
O O 0.0106 0.0060 'International Tables Vol C Tables 4.2.6.8 and 6.1.1.4'
N N 0.0061 0.0033 'International Tables Vol C Tables 4.2.6.8 and 6.1.1.4'
C C 0.0033 0.0016 'International Tables Vol C Tables 4.2.6.8 and 6.1.1.4'
H H 0.0000 0.0000 'International Tables Vol C Tables 4.2.6.8 and 6.1.1.4'

loop_
_geom_angle_atom_site_label_1
_geom_angle_atom_site_label_2
_geom_angle_atom_site_label_3
_geom_angle
_geom_angle_site_symmetry_1
_geom_angle_site_symmetry_3
_geom_angle_publ_flag
O1 Tl1 N2 78.7(3) . . ?
O1 Tl1 N4 79.0(3) . . ?
N2 Tl1 N4 85.7(2) . . ?
O1 Tl1 N6 82.5(2) . . ?
N2 Tl1 N6 99.6(2) . . ?
N4 Tl1 N6 159.3(2) . . ?
O1 Tl1 N5 82.7(2) . . ?
N2 Tl1 N5 159.4(2) . . ?
N4 Tl1 N5 99.5(2) . . ?
N6 Tl1 N5 68.9(2) . . ?
O1 Tl1 N1 138.3(3) . . ?
N2 Tl1 N1 69.4(2) . . ?
N4 Tl1 N1 123.0(2) . . ?
N6 Tl1 N1 77.3(2) . . ?
N5 Tl1 N1 121.7(2) . . ?
O1 Tl1 N3 138.3(3) . . ?
N2 Tl1 N3 123.1(2) . . ?
N4 Tl1 N3 69.1(2) . . ?
N6 Tl1 N3 121.8(2) . . ?
N5 Tl1 N3 77.1(3) . . ?
N1 Tl1 N3 82.8(3) . . ?
O6 Cl1 O7 109.1(11) . . ?
O6 Cl1 O4 108.7(5) . . ?
O7 Cl1 O4 109.5(6) . . ?
O6 Cl1 O5 108.6(7) . . ?
O7 Cl1 O5 108.8(6) . . ?
O4 Cl1 O5 112.0(5) . . ?
O10 Cl2 O11 116.8(12) . . ?
O10 Cl2 O8 107.4(16) . . ?
O11 Cl2 O8 110.6(17) . . ?
O10 Cl2 O9 108.7(10) . . ?
O11 Cl2 O9 107.6(9) . . ?
O8 Cl2 O9 105.1(13) . . ?
O14 Cl3 O13A 67.5(19) . . ?
O14 Cl3 O12A 152.1(18) . . ?
O13A Cl3 O12A 125(2) . . ?
O14 Cl3 O12 113(2) . . ?
O13A Cl3 O12 161.8(19) . . ?
O12A Cl3 O12 46.4(13) . . ?
O14 Cl3 O15 139(2) . . ?
O13A Cl3 O15 73(2) . . ?
O12A Cl3 O15 55(2) . . ?
O12 Cl3 O15 102(2) . . ?
O14 Cl3 O13 100.4(18) . . ?
O13A Cl3 O13 94(2) . . ?
O12A Cl3 O13 102.9(15) . . ?
O12 Cl3 O13 103.5(16) . . ?
O15 Cl3 O13 91(2) . . ?
O14 Cl3 O14A 67.2(16) . . ?
O13A Cl3 O14A 70.6(18) . . ?
O12A Cl3 O14A 92.4(15) . . ?
O12 Cl3 O14A 92.5(15) . . ?
O15 Cl3 O14A 91(2) . . ?
O13 Cl3 O14A 162.9(15) . . ?
O14 Cl3 O15A 78(2) . . ?
O13A Cl3 O15A 136(3) . . ?
O12A Cl3 O15A 98(2) . . ?
O12 Cl3 O15A 58.2(19) . . ?
O15 Cl3 O15A 141(3) . . ?
O13 Cl3 O15A 65(2) . . ?
O14A Cl3 O15A 120(2) . . ?
O1 S1 C32 104.0(6) . . ?
O1 S1 C31 104.0(6) . . ?
C32 S1 C31 96.4(6) . . ?
O2 S2 C34 109.3(12) . . ?
O2 S2 C33 107.7(11) . . ?
C34 S2 C33 91.5(14) . . ?
S3A S3 O3 68.3(7) . . ?
S3A S3 C35 66.1(14) . . ?
O3 S3 C35 120.4(15) . . ?
S3A S3 C36 74.2(12) . . ?
O3 S3 C36 105.8(11) . . ?
C35 S3 C36 96.6(11) . . ?
C35A S3A S3 49(2) . . ?
C35A S3A O3 59.1(17) . . ?
S3 S3A O3 71.1(8) . . ?
S1 O1 Tl1 129.6(3) . . ?
S3A O3 S3 40.7(5) . . ?
Cl3 O14A O13A 49.1(18) . . ?
Cl3 O13A O14A 60(2) . . ?
C5 N1 C1 119.4(7) . . ?
C5 N1 Tl1 116.9(5) . . ?
C1 N1 Tl1 123.7(6) . . ?
C6 N2 C10 119.8(7) . . ?
C6 N2 Tl1 117.1(5) . . ?
C10 N2 Tl1 122.6(6) . . ?
C20 N3 C16 119.5(8) . . ?
C20 N3 Tl1 123.5(6) . . ?
C16 N3 Tl1 117.0(6) . . ?
C15 N4 C11 119.2(7) . . ?
C15 N4 Tl1 117.5(5) . . ?
C11 N4 Tl1 122.8(6) . . ?
C25 N5 C21 119.4(8) . . ?
C25 N5 Tl1 119.1(5) . . ?
C21 N5 Tl1 121.5(6) . . ?
C26 N6 C30 119.1(7) . . ?
C26 N6 Tl1 119.4(5) . . ?
C30 N6 Tl1 121.5(6) . . ?
N1 C1 C2 120.9(11) . . ?
C3 C2 C1 119.2(12) . . ?
C4 C3 C2 119.3(11) . . ?
C3 C4 C5 120.3(12) . . ?
N1 C5 C4 120.7(9) . . ?
N1 C5 C6 116.9(7) . . ?
C4 C5 C6 122.3(9) . . ?
N2 C6 C7 119.7(9) . . ?
N2 C6 C5 117.6(7) . . ?
C7 C6 C5 122.6(9) . . ?
C8 C7 C6 121.1(11) . . ?
C7 C8 C9 118.3(10) . . ?
C10 C9 C8 119.8(11) . . ?
N2 C10 C9 121.2(10) . . ?
N4 C11 C12 120.7(10) . . ?
C13 C12 C11 121.2(11) . . ?
C12 C13 C14 117.8(10) . . ?
C13 C14 C15 120.3(12) . . ?
N4 C15 C14 120.8(10) . . ?
N4 C15 C16 117.9(7) . . ?
C14 C15 C16 121.2(9) . . ?
N3 C16 C17 120.0(10) . . ?
N3 C16 C15 116.2(7) . . ?
C17 C16 C15 123.4(9) . . ?
C18 C17 C16 121.1(12) . . ?
C19 C18 C17 118.3(11) . . ?
C18 C19 C20 119.3(12) . . ?
N3 C20 C19 121.6(11) . . ?
N5 C21 C22 122.1(11) . . ?
C21 C22 C23 118.6(12) . . ?
C24 C23 C22 119.7(10) . . ?
C23 C24 C25 118.1(11) . . ?
N5 C25 C24 122.1(9) . . ?
N5 C25 C26 116.4(7) . . ?
C24 C25 C26 121.5(8) . . ?
N6 C26 C27 122.5(9) . . ?
N6 C26 C25 116.1(6) . . ?
C27 C26 C25 121.4(8) . . ?
C28 C27 C26 117.5(11) . . ?
C29 C28 C27 119.7(11) . . ?
C28 C29 C30 120.1(12) . . ?
N6 C30 C29 121.2(12) . . ?

loop_
_geom_bond_atom_site_label_1
_geom_bond_atom_site_label_2
_geom_bond_distance
_geom_bond_site_symmetry_2
_geom_bond_publ_flag
Tl1 O1 2.348(5) . ?
Tl1 N2 2.360(6) . ?
Tl1 N4 2.366(6) . ?
Tl1 N6 2.370(6) . ?
Tl1 N5 2.378(6) . ?
Tl1 N1 2.385(6) . ?
Tl1 N3 2.390(7) . ?
Cl1 O6 1.383(9) . ?
Cl1 O7 1.399(9) . ?
Cl1 O4 1.426(6) . ?
Cl1 O5 1.436(6) . ?
Cl2 O10 1.326(12) . ?
Cl2 O11 1.333(12) . ?
Cl2 O8 1.354(13) . ?
Cl2 O9 1.446(16) . ?
Cl3 O14 1.30(3) . ?
Cl3 O13A 1.31(4) . ?
Cl3 O12A 1.37(3) . ?
Cl3 O12 1.40(3) . ?
Cl3 O15 1.48(6) . ?
Cl3 O13 1.50(4) . ?
Cl3 O14A 1.50(4) . ?
Cl3 O15A 1.56(6) . ?
S1 O1 1.518(6) . ?
S1 C32 1.766(18) . ?
S1 C31 1.781(17) . ?
S2 O2 1.497(8) . ?
S2 C34 1.66(3) . ?
S2 C33 1.70(3) . ?
S3 S3A 1.054(11) . ?
S3 O3 1.530(13) . ?
S3 C35 1.705(18) . ?
S3 C36 1.748(17) . ?
S3A C35A 1.05(3) . ?
S3A O3 1.503(13) . ?
O14A O13A 1.63(5) . ?
N1 C5 1.341(12) . ?
N1 C1 1.351(11) . ?
N2 C6 1.334(11) . ?
N2 C10 1.353(11) . ?
N3 C20 1.337(12) . ?
N3 C16 1.348(11) . ?
N4 C15 1.323(11) . ?
N4 C11 1.348(11) . ?
N5 C25 1.318(10) . ?
N5 C21 1.336(12) . ?
N6 C26 1.321(10) . ?
N6 C30 1.338(12) . ?
C1 C2 1.405(15) . ?
C2 C3 1.37(2) . ?
C3 C4 1.356(19) . ?
C4 C5 1.400(14) . ?
C5 C6 1.474(13) . ?
C6 C7 1.396(13) . ?
C7 C8 1.349(18) . ?
C8 C9 1.378(19) . ?
C9 C10 1.368(15) . ?
C11 C12 1.383(15) . ?
C12 C13 1.346(19) . ?
C13 C14 1.365(18) . ?
C14 C15 1.401(13) . ?
C15 C16 1.481(13) . ?
C16 C17 1.378(15) . ?
C17 C18 1.37(2) . ?
C18 C19 1.37(2) . ?
C19 C20 1.389(16) . ?
C21 C22 1.358(15) . ?
C22 C23 1.40(2) . ?
C23 C24 1.351(19) . ?
C24 C25 1.399(12) . ?
C25 C26 1.522(12) . ?
C26 C27 1.400(12) . ?
C27 C28 1.369(19) . ?
C28 C29 1.36(2) . ?
C29 C30 1.368(15) . ?
